data_7718067
loop_
_publ_author_name
'Gao, Zhixia'
'Li, Ke'
'Du, Hong'
'Baiheti, Tuohetijiang'

_publ_section_title
;
 Four noncentrosymmetric molybdophosphates discovered by a chemical
 substitution strategy.
;
_journal_issue 10
_journal_name_full 'Dalton transactions (Cambridge, England : 2003)'
_journal_page_first 4025
_journal_page_last 4029
_journal_paper_doi 10.1039/d4dt03580a
_journal_volume 54
_journal_year 2025
_chemical_formula_moiety 'K2 Mo5 O22 P2 Rb2'
_chemical_formula_sum 'K2 Mo5 O22 P2 Rb2'
_chemical_formula_weight 1142.78
_space_group_crystal_system orthorhombic
_space_group_IT_number 20
_space_group_name_Hall 'C 2c 2'
_space_group_name_H-M_alt 'C 2 2 21'
_atom_sites_solution_primary dual
_audit_creation_date 2024-10-10
_audit_creation_method
;
Olex2 1.3
(compiled 2020.11.12 svn.r5f609507 for OlexSys, GUI svn.r6408)
;
_audit_update_record
;
2024-10-19 deposited with the CCDC.	2025-02-17 downloaded from the CCDC.
;
_cell_angle_alpha 90
_cell_angle_beta 90
_cell_angle_gamma 90
_cell_formula_units_Z 4
_cell_length_a 6.4888(6)
_cell_length_b 19.2240(14)
_cell_length_c 17.3168(17)
_cell_measurement_reflns_used 2258
_cell_measurement_temperature 173.0
_cell_measurement_theta_max 27.46
_cell_measurement_theta_min 2.35
_cell_volume 2160.1(3)
_computing_cell_refinement 'SAINT V8.38A (Bruker, 2018)'
_computing_data_reduction 'SAINT V8.38A (Bruker, 2018)'
_computing_molecular_graphics 'Olex2 1.3 (Dolomanov et al., 2009)'
_computing_publication_material 'Olex2 1.3 (Dolomanov et al., 2009)'
_computing_structure_refinement 'SHELXL 2018/3 (Sheldrick, 2015)'
_computing_structure_solution 'SHELXT 2018/2 (Sheldrick, 2018)'
_diffrn_ambient_temperature 173.0
_diffrn_measured_fraction_theta_full 0.998
_diffrn_measured_fraction_theta_max 0.998
_diffrn_measurement_device_type 'Bruker APEX-II CCD'
_diffrn_measurement_method '\f and \w scans'
_diffrn_radiation_type MoK\a
_diffrn_radiation_wavelength 0.71073
_diffrn_reflns_av_R_equivalents 0.1165
_diffrn_reflns_av_unetI/netI 0.0669
_diffrn_reflns_Laue_measured_fraction_full 0.998
_diffrn_reflns_Laue_measured_fraction_max 0.998
_diffrn_reflns_limit_h_max 8
_diffrn_reflns_limit_h_min -8
_diffrn_reflns_limit_k_max 24
_diffrn_reflns_limit_k_min -24
_diffrn_reflns_limit_l_max 22
_diffrn_reflns_limit_l_min -22
_diffrn_reflns_number 16913
_diffrn_reflns_point_group_measured_fraction_full 0.999
_diffrn_reflns_point_group_measured_fraction_max 0.998
_diffrn_reflns_theta_full 25.242
_diffrn_reflns_theta_max 27.552
_diffrn_reflns_theta_min 2.119
_diffrn_source_current 1.4
_diffrn_source_power 0.07
_diffrn_source_voltage 50.0
_diffrn_standards_number 0
_exptl_absorpt_coefficient_mu 7.932
_exptl_absorpt_correction_T_max 0.7456
_exptl_absorpt_correction_T_min 0.5669
_exptl_absorpt_correction_type none
_exptl_absorpt_process_details
;
SADABS-2016/2 (Bruker,2016/2) was used for absorption correction.
wR2(int) was 0.1027 before and 0.0800 after correction.
The Ratio of minimum to maximum transmission is 0.7603.
The \l/2 correction factor is Not present.
;
_exptl_crystal_colour 'clear colourless'
_exptl_crystal_colour_lustre clear
_exptl_crystal_colour_primary colourless
_exptl_crystal_density_diffrn 3.514
_exptl_crystal_description block
_exptl_crystal_F_000 2112
_refine_diff_density_max 0.636
_refine_diff_density_min -0.600
_refine_diff_density_rms 0.162
_refine_ls_abs_structure_details
;
 Flack x determined using 890 quotients [(I+)-(I-)]/[(I+)+(I-)]
 (Parsons, Flack and Wagner, Acta Cryst. B69 (2013) 249-259).
;
_refine_ls_abs_structure_Flack 0.012(14)
_refine_ls_extinction_coef 0.00062(14)
_refine_ls_extinction_expression Fc^*^=kFc[1+0.001xFc^2^\l^3^/sin(2\q)]^-1/4^
_refine_ls_extinction_method 'SHELXL-2018/3 (Sheldrick 2018)'
_refine_ls_goodness_of_fit_ref 1.004
_refine_ls_hydrogen_treatment undef
_refine_ls_matrix_type full
_refine_ls_number_parameters 153
_refine_ls_number_reflns 2499
_refine_ls_number_restraints 0
_refine_ls_restrained_S_all 1.004
_refine_ls_R_factor_all 0.0389
_refine_ls_R_factor_gt 0.0339
_refine_ls_shift/su_max 0.001
_refine_ls_shift/su_mean 0.000
_refine_ls_structure_factor_coef Fsqd
_refine_ls_weighting_details 'w=1/[\s^2^(Fo^2^)] where P=(Fo^2^+2Fc^2^)/3'
_refine_ls_weighting_scheme calc
_refine_ls_wR_factor_gt 0.0703
_refine_ls_wR_factor_ref 0.0736
_reflns_Friedel_coverage 0.744
_reflns_Friedel_fraction_full 1.000
_reflns_Friedel_fraction_max 0.999
_reflns_number_gt 2298
_reflns_number_total 2499
_reflns_threshold_expression 'I > 2\s(I)'
_cod_data_source_file d4dt03580a2.cif
_cod_data_source_block aaa
_cod_depositor_comments 'Adding full bibliography for 7718064--7718067.cif.'
_cod_database_code 7718067
_shelx_shelxl_version_number 2018/3
_shelx_space_group_comment
;
The symmetry employed for this shelxl refinement is uniquely defined
by the following loop, which should always be used as a source of
symmetry information in preference to the above space-group names.
They are only intended as comments.
;
_olex2_refinement_description
;
1. Shared sites
{Rb2, K2}
2. Uiso/Uaniso restraints and constraints
Uanis(Rb2) = Uanis(K2)
3. Others
 Fixed Sof: Rb2(0.5) K2(0.5)
;
_olex2_submission_special_instructions 'No special instructions were received'

loop_
_space_group_symop_operation_xyz
'x, y, z'
'-x, -y, z+1/2'
'-x, y, -z+1/2'
'x, -y, -z'
'x+1/2, y+1/2, z'
'-x+1/2, -y+1/2, z+1/2'
'-x+1/2, y+1/2, -z+1/2'
'x+1/2, -y+1/2, -z'

loop_
_atom_site_label
_atom_site_type_symbol
_atom_site_fract_x
_atom_site_fract_y
_atom_site_fract_z
_atom_site_U_iso_or_equiv
_atom_site_adp_type
_atom_site_occupancy
_atom_site_site_symmetry_order
_atom_site_calc_flag
_atom_site_refinement_flags_posn
_atom_site_refinement_flags_adp
_atom_site_refinement_flags_occupancy
_atom_site_disorder_assembly
_atom_site_disorder_group
Mo2 Mo 0.49993(14) 0.52640(4) 0.35729(5) 0.0189(2) Uani 1 1 d . . . . .
Mo1 Mo 0.500000 0.25737(5) 0.250000 0.0173(2) Uani 1 2 d S T P . .
Mo03 Mo 0.42847(13) 0.35797(4) 0.40778(5) 0.0204(2) Uani 1 1 d . . . . .
Rb1 Rb -0.0446(3) 0.500000 0.500000 0.0472(5) Uani 1 2 d S T P A .
Rb2 Rb 0.4630(2) 0.26399(8) 0.60172(9) 0.0343(4) Uani 0.5 1 d . . P A 1
K1 K 0.000000 0.57901(14) 0.250000 0.0297(7) Uani 1 2 d S T P . .
P007 P 0.2185(3) 0.40759(12) 0.23317(14) 0.0158(5) Uani 1 1 d . . . . .
O7 O 0.500000 0.5481(4) 0.250000 0.0214(18) Uani 1 2 d S T P . .
O10 O 0.5320(11) 0.4497(3) 0.4261(4) 0.0236(15) Uani 1 1 d . . . . .
O6 O 0.3159(10) 0.4260(3) 0.3113(4) 0.0198(14) Uani 1 1 d . . . . .
O3 O 0.3395(10) 0.2864(4) 0.3366(4) 0.0221(15) Uani 1 1 d . . . . .
O2 O 0.3309(9) 0.3485(3) 0.1925(4) 0.0175(13) Uani 1 1 d . . . . .
O9 O 0.5994(13) 0.3111(4) 0.4617(4) 0.0352(19) Uani 1 1 d . . . . .
O5 O 0.1953(10) 0.4710(3) 0.1840(4) 0.0212(15) Uani 1 1 d . . . . .
O4 O 0.000000 0.3729(4) 0.250000 0.025(2) Uani 1 2 d S T P . .
O1 O 0.3261(11) 0.2022(3) 0.2100(4) 0.0266(17) Uani 1 1 d . . . . .
O12 O 0.2644(12) 0.5571(4) 0.3832(5) 0.0302(17) Uani 1 1 d . . . . .
O11 O 0.6647(12) 0.5873(4) 0.3928(5) 0.0295(17) Uani 1 1 d . . . . .
O8 O 0.2099(13) 0.3581(4) 0.4607(5) 0.038(2) Uani 1 1 d . . . . .
K2 K 0.4630(2) 0.26399(8) 0.60172(9) 0.0343(4) Uani 0.5 1 d . . P A 2

loop_
_atom_site_aniso_label
_atom_site_aniso_U_11
_atom_site_aniso_U_22
_atom_site_aniso_U_33
_atom_site_aniso_U_23
_atom_site_aniso_U_13
_atom_site_aniso_U_12
Mo2 0.0231(4) 0.0160(4) 0.0176(4) -0.0025(3) -0.0003(3) 0.0005(4)
Mo1 0.0201(5) 0.0129(5) 0.0191(6) 0.000 -0.0012(5) 0.000
Mo03 0.0268(4) 0.0184(4) 0.0161(4) 0.0010(3) 0.0025(3) -0.0024(3)
Rb1 0.0337(10) 0.0656(12) 0.0422(10) 0.0117(9) 0.000 0.000
Rb2 0.0262(7) 0.0476(9) 0.0292(8) 0.0064(6) 0.0068(6) 0.0043(6)
K1 0.0306(15) 0.0137(13) 0.045(2) 0.000 -0.0012(16) 0.000
P007 0.0132(10) 0.0137(10) 0.0204(15) -0.0016(9) 0.0011(9) 0.0006(9)
O7 0.027(5) 0.018(4) 0.019(5) 0.000 0.003(4) 0.000
O10 0.032(4) 0.018(3) 0.020(3) -0.003(2) -0.006(3) -0.002(3)
O6 0.023(3) 0.020(3) 0.017(4) -0.003(3) -0.001(3) 0.000(3)
O3 0.020(3) 0.021(3) 0.025(4) 0.003(3) 0.000(3) -0.004(3)
O2 0.020(3) 0.016(3) 0.016(3) -0.003(3) 0.004(3) 0.000(3)
O9 0.052(5) 0.029(4) 0.025(4) 0.001(3) -0.006(4) 0.008(4)
O5 0.022(3) 0.014(3) 0.028(4) 0.003(3) -0.002(3) 0.000(3)
O4 0.020(4) 0.021(5) 0.034(6) 0.000 -0.001(5) 0.000
O1 0.029(4) 0.018(4) 0.033(4) 0.000(3) -0.006(3) 0.001(3)
O12 0.032(4) 0.029(4) 0.029(4) -0.006(3) 0.008(3) 0.009(3)
O11 0.037(4) 0.023(4) 0.028(4) -0.005(3) -0.005(3) -0.006(3)
O8 0.045(5) 0.038(4) 0.033(5) -0.010(4) 0.018(4) -0.007(4)
K2 0.0262(7) 0.0476(9) 0.0292(8) 0.0064(6) 0.0068(6) 0.0043(6)

loop_
_atom_type_symbol
_atom_type_description
_atom_type_scat_dispersion_real
_atom_type_scat_dispersion_imag
_atom_type_scat_source
K K 0.2009 0.2494 'International Tables Vol C Tables 4.2.6.8 and 6.1.1.4'
Mo Mo -1.6832 0.6857 'International Tables Vol C Tables 4.2.6.8 and 6.1.1.4'
O O 0.0106 0.0060 'International Tables Vol C Tables 4.2.6.8 and 6.1.1.4'
P P 0.1023 0.0942 'International Tables Vol C Tables 4.2.6.8 and 6.1.1.4'
Rb Rb -0.9393 2.9676 'International Tables Vol C Tables 4.2.6.8 and 6.1.1.4'

loop_
_geom_angle_atom_site_label_1
_geom_angle_atom_site_label_2
_geom_angle_atom_site_label_3
_geom_angle
_geom_angle_site_symmetry_1
_geom_angle_site_symmetry_3
_geom_angle_publ_flag
Rb1 Mo2 Rb2 93.59(3) 1_655 4_566 ?
K1 Mo2 Rb1 167.50(3) . 1_655 ?
K1 Mo2 Rb1 72.66(2) 1_655 1_655 ?
K1 Mo2 Rb2 82.84(5) 1_655 4_566 ?
K1 Mo2 Rb2 77.14(4) . 4_566 ?
K1 Mo2 K1 113.79(4) . 1_655 ?
O7 Mo2 Rb1 130.46(4) . 1_655 ?
O7 Mo2 Rb2 87.4(2) . 4_566 ?
O7 Mo2 K1 58.33(5) . . ?
O7 Mo2 K1 58.31(5) . 1_655 ?
O7 Mo2 O10 141.1(3) . . ?
O7 Mo2 O6 81.5(3) . . ?
O7 Mo2 O5 78.6(2) . 3_655 ?
O10 Mo2 Rb1 54.5(2) . 1_655 ?
O10 Mo2 Rb2 131.20(18) . 4_566 ?
O10 Mo2 K1 126.4(2) . . ?
O10 Mo2 K1 114.2(2) . 1_655 ?
O10 Mo2 O6 68.9(2) . . ?
O10 Mo2 O5 75.5(3) . 3_655 ?
O6 Mo2 Rb1 118.92(16) . 1_655 ?
O6 Mo2 Rb2 144.80(16) . 4_566 ?
O6 Mo2 K1 68.57(16) . . ?
O6 Mo2 K1 117.81(17) . 1_655 ?
O5 Mo2 Rb1 59.73(17) 3_655 1_655 ?
O5 Mo2 Rb2 123.06(16) 3_655 4_566 ?
O5 Mo2 K1 132.47(17) 3_655 . ?
O5 Mo2 K1 43.07(17) 3_655 1_655 ?
O5 Mo2 O6 87.4(2) 3_655 . ?
O12 Mo2 Rb1 124.1(3) . 1_655 ?
O12 Mo2 Rb2 63.9(3) . 4_566 ?
O12 Mo2 K1 44.2(3) . . ?
O12 Mo2 K1 142.2(3) . 1_655 ?
O12 Mo2 O7 100.5(3) . . ?
O12 Mo2 O10 101.6(4) . . ?
O12 Mo2 O6 85.4(3) . . ?
O12 Mo2 O5 172.7(3) . 3_655 ?
O12 Mo2 O11 103.4(4) . . ?
O11 Mo2 Rb1 51.8(3) . 1_655 ?
O11 Mo2 Rb2 45.4(3) . 4_566 ?
O11 Mo2 K1 121.4(3) . . ?
O11 Mo2 K1 57.8(3) . 1_655 ?
O11 Mo2 O7 101.7(3) . . ?
O11 Mo2 O10 103.8(3) . . ?
O11 Mo2 O6 169.8(3) . . ?
O11 Mo2 O5 83.8(3) . 3_655 ?
Rb2 Mo1 Rb2 168.13(5) 6_554 8_556 ?
K1 Mo1 Rb2 84.07(3) 5_545 8_556 ?
K1 Mo1 Rb2 84.07(3) 5_545 6_554 ?
O3 Mo1 Rb2 97.2(2) 3_655 8_556 ?
O3 Mo1 Rb2 86.3(2) . 8_556 ?
O3 Mo1 Rb2 97.2(2) . 6_554 ?
O3 Mo1 Rb2 86.3(2) 3_655 6_554 ?
O3 Mo1 K1 107.0(2) . 5_545 ?
O3 Mo1 K1 107.0(2) 3_655 5_545 ?
O3 Mo1 O3 146.0(4) 3_655 . ?
O3 Mo1 O2 72.4(3) . 3_655 ?
O3 Mo1 O2 81.7(3) . . ?
O3 Mo1 O2 72.4(3) 3_655 . ?
O3 Mo1 O2 81.7(3) 3_655 3_655 ?
O2 Mo1 Rb2 55.74(16) 3_655 8_556 ?
O2 Mo1 Rb2 136.12(16) . 8_556 ?
O2 Mo1 Rb2 136.12(16) 3_655 6_554 ?
O2 Mo1 Rb2 55.74(16) . 6_554 ?
O2 Mo1 K1 139.79(16) 3_655 5_545 ?
O2 Mo1 K1 139.79(16) . 5_545 ?
O2 Mo1 O2 80.4(3) . 3_655 ?
O1 Mo1 Rb2 33.8(2) 3_655 8_556 ?
O1 Mo1 Rb2 33.8(2) . 6_554 ?
O1 Mo1 Rb2 134.6(2) . 8_556 ?
O1 Mo1 Rb2 134.6(2) 3_655 6_554 ?
O1 Mo1 K1 51.3(2) . 5_545 ?
O1 Mo1 K1 51.3(2) 3_655 5_545 ?
O1 Mo1 O3 103.0(3) . 3_655 ?
O1 Mo1 O3 98.1(3) . . ?
O1 Mo1 O3 98.1(3) 3_655 3_655 ?
O1 Mo1 O3 103.0(3) 3_655 . ?
O1 Mo1 O2 89.0(3) . . ?
O1 Mo1 O2 166.6(3) 3_655 . ?
O1 Mo1 O2 89.0(3) 3_655 3_655 ?
O1 Mo1 O2 166.6(3) . 3_655 ?
O1 Mo1 O1 102.6(5) 3_655 . ?
Rb2 Mo03 Rb2 73.82(3) . 8_556 ?
Rb2 Mo03 Rb2 107.99(4) 8_456 8_556 ?
Rb2 Mo03 Rb2 78.13(4) . 8_456 ?
O10 Mo03 Rb2 103.4(2) . 8_556 ?
O10 Mo03 Rb2 148.1(2) . 8_456 ?
O10 Mo03 Rb2 105.65(19) . . ?
O10 Mo03 O6 72.6(3) . . ?
O10 Mo03 O3 149.9(3) . . ?
O10 Mo03 O2 87.7(3) . 3_655 ?
O10 Mo03 K2 105.65(19) . . ?
O6 Mo03 Rb2 161.68(18) . . ?
O6 Mo03 Rb2 93.92(17) . 8_456 ?
O6 Mo03 Rb2 124.50(18) . 8_556 ?
O6 Mo03 O2 73.1(2) . 3_655 ?
O6 Mo03 K2 161.68(18) . . ?
O3 Mo03 Rb2 104.0(2) . . ?
O3 Mo03 Rb2 45.7(2) . 8_456 ?
O3 Mo03 Rb2 79.9(2) . 8_556 ?
O3 Mo03 O6 81.0(3) . . ?
O3 Mo03 O2 70.8(3) . 3_655 ?
O3 Mo03 K2 104.0(2) . . ?
O2 Mo03 Rb2 116.54(17) 3_655 8_456 ?
O2 Mo03 Rb2 125.18(16) 3_655 . ?
O2 Mo03 Rb2 51.37(16) 3_655 8_556 ?
O2 Mo03 K2 125.18(16) 3_655 . ?
O9 Mo03 Rb2 102.3(3) . 8_456 ?
O9 Mo03 Rb2 39.8(3) . . ?
O9 Mo03 Rb2 35.7(3) . 8_556 ?
O9 Mo03 O10 99.7(3) . . ?
O9 Mo03 O6 157.9(3) . . ?
O9 Mo03 O3 99.6(3) . . ?
O9 Mo03 O2 86.1(3) . 3_655 ?
O9 Mo03 K2 39.8(3) . . ?
O8 Mo03 Rb2 135.8(3) . 8_556 ?
O8 Mo03 Rb2 50.3(3) . 8_456 ?
O8 Mo03 Rb2 64.7(3) . . ?
O8 Mo03 O10 101.8(3) . . ?
O8 Mo03 O6 97.5(3) . . ?
O8 Mo03 O3 95.5(3) . . ?
O8 Mo03 O2 164.2(3) . 3_655 ?
O8 Mo03 O9 104.4(4) . . ?
O8 Mo03 K2 64.7(3) . . ?
Mo2 Rb1 Mo2 80.97(4) 1_455 4_466 ?
O10 Rb1 Mo2 29.19(11) 4_466 4_466 ?
O10 Rb1 Mo2 63.86(12) 4_466 1_455 ?
O10 Rb1 Mo2 29.19(11) 1_455 1_455 ?
O10 Rb1 Mo2 63.86(12) 1_455 4_466 ?
O10 Rb1 O10 60.6(2) 1_455 4_466 ?
O10 Rb1 O5 100.36(17) 1_455 2_565 ?
O10 Rb1 O5 100.36(17) 4_466 3 ?
O10 Rb1 O5 47.21(17) 4_466 2_565 ?
O10 Rb1 O5 47.21(17) 1_455 3 ?
O10 Rb1 O8 95.68(19) 1_455 . ?
O10 Rb1 O8 95.68(19) 4_466 4_566 ?
O10 Rb1 O8 140.86(18) 1_455 4_566 ?
O10 Rb1 O8 140.86(19) 4_466 . ?
O5 Rb1 Mo2 110.99(12) 2_565 1_455 ?
O5 Rb1 Mo2 37.04(11) 2_565 4_466 ?
O5 Rb1 Mo2 110.99(12) 3 4_466 ?
O5 Rb1 Mo2 37.04(11) 3 1_455 ?
O5 Rb1 O5 146.4(2) 3 2_565 ?
O12 Rb1 Mo2 91.80(16) 4_566 4_466 ?
O12 Rb1 Mo2 165.48(14) 4_566 1_455 ?
O12 Rb1 Mo2 91.80(16) . 1_455 ?
O12 Rb1 Mo2 165.48(14) . 4_466 ?
O12 Rb1 O10 136.44(18) . 4_466 ?
O12 Rb1 O10 136.44(18) 4_566 1_455 ?
O12 Rb1 O10 114.21(19) 4_566 4_466 ?
O12 Rb1 O10 114.21(19) . 1_455 ?
O12 Rb1 O5 139.07(18) . 2_565 ?
O12 Rb1 O5 139.07(18) 4_566 3 ?
O12 Rb1 O5 67.95(19) . 3 ?
O12 Rb1 O5 67.95(19) 4_566 2_565 ?
O12 Rb1 O12 97.8(3) . 4_566 ?
O12 Rb1 O11 79.1(2) 4_566 4_466 ?
O12 Rb1 O11 168.69(18) 4_566 1_455 ?
O12 Rb1 O11 79.1(2) . 1_455 ?
O12 Rb1 O11 168.69(18) . 4_466 ?
O12 Rb1 O8 60.3(2) . 4_566 ?
O12 Rb1 O8 80.2(2) 4_566 4_566 ?
O12 Rb1 O8 60.3(2) 4_566 . ?
O12 Rb1 O8 80.2(2) . . ?
O11 Rb1 Mo2 89.36(15) 1_455 4_466 ?
O11 Rb1 Mo2 25.24(13) 1_455 1_455 ?
O11 Rb1 Mo2 89.36(15) 4_466 1_455 ?
O11 Rb1 Mo2 25.24(13) 4_466 4_466 ?
O11 Rb1 O10 53.46(17) 4_466 4_466 ?
O11 Rb1 O10 53.46(17) 1_455 1_455 ?
O11 Rb1 O10 63.63(19) 1_455 4_466 ?
O11 Rb1 O10 63.63(19) 4_466 1_455 ?
O11 Rb1 O5 49.86(18) 4_466 2_565 ?
O11 Rb1 O5 107.24(19) 4_466 3 ?
O11 Rb1 O5 107.24(19) 1_455 2_565 ?
O11 Rb1 O5 49.86(18) 1_455 3 ?
O11 Rb1 O11 106.0(3) 4_466 1_455 ?
O11 Rb1 O8 88.88(19) 1_455 4_566 ?
O11 Rb1 O8 88.88(19) 4_466 . ?
O11 Rb1 O8 129.0(2) 4_466 4_566 ?
O11 Rb1 O8 129.0(2) 1_455 . ?
O8 Rb1 Mo2 111.21(16) . 1_455 ?
O8 Rb1 Mo2 111.21(16) 4_566 4_466 ?
O8 Rb1 Mo2 114.11(14) 4_566 1_455 ?
O8 Rb1 Mo2 114.11(14) . 4_466 ?
O8 Rb1 O5 118.75(19) . 2_565 ?
O8 Rb1 O5 118.75(19) 4_566 3 ?
O8 Rb1 O5 79.17(19) 4_566 2_565 ?
O8 Rb1 O5 79.17(19) . 3 ?
O8 Rb1 O8 119.2(3) . 4_566 ?
Mo1 Rb2 Mo2 91.94(4) 6 4_566 ?
Mo03 Rb2 Mo2 124.31(4) 8_556 4_566 ?
Mo03 Rb2 Mo2 71.99(3) . 4_566 ?
Mo03 Rb2 Mo1 124.93(4) . 6 ?
Mo03 Rb2 Mo1 124.14(4) 8_556 6 ?
Mo03 Rb2 Mo03 107.35(4) . 8_556 ?
O3 Rb2 Mo2 102.71(15) 8_556 4_566 ?
O3 Rb2 Mo1 111.86(15) 8_556 6 ?
O3 Rb2 Mo03 29.25(14) 8_556 8_556 ?
O3 Rb2 Mo03 122.90(15) 8_556 . ?
O3 Rb2 O2 95.44(18) 8_556 6 ?
O3 Rb2 O9 131.0(2) 8_556 8_456 ?
O3 Rb2 O11 86.6(2) 8_556 4_566 ?
O3 Rb2 O8 148.7(2) 8_556 . ?
O3 Rb2 O8 54.3(2) 8_556 8_556 ?
O2 Rb2 Mo2 126.77(12) 6 4_566 ?
O2 Rb2 Mo1 35.28(12) 6 6 ?
O2 Rb2 Mo03 94.31(12) 6 8_556 ?
O2 Rb2 Mo03 134.28(12) 6 . ?
O2 Rb2 O8 114.02(18) 6 . ?
O9 Rb2 Mo2 79.01(16) . 4_566 ?
O9 Rb2 Mo2 125.94(16) 8_456 4_566 ?
O9 Rb2 Mo1 148.40(18) . 6 ?
O9 Rb2 Mo1 65.73(15) 8_456 6 ?
O9 Rb2 Mo03 23.54(17) . . ?
O9 Rb2 Mo03 81.85(15) 8_456 . ?
O9 Rb2 Mo03 84.79(17) . 8_556 ?
O9 Rb2 Mo03 108.23(16) 8_456 8_556 ?
O9 Rb2 O3 99.7(2) . 8_556 ?
O9 Rb2 O2 52.91(19) 8_456 6 ?
O9 Rb2 O2 146.1(2) . 6 ?
O9 Rb2 O9 95.15(18) . 8_456 ?
O9 Rb2 O11 65.9(2) . 4_566 ?
O9 Rb2 O11 141.4(2) 8_456 4_566 ?
O9 Rb2 O8 49.8(2) . . ?
O9 Rb2 O8 67.4(2) 8_456 . ?
O9 Rb2 O8 76.7(2) . 8_556 ?
O9 Rb2 O8 85.0(2) 8_456 8_556 ?
O1 Rb2 Mo2 71.77(14) 6 4_566 ?
O1 Rb2 Mo1 20.20(14) 6 6 ?
O1 Rb2 Mo03 135.84(16) 6 8_556 ?
O1 Rb2 Mo03 116.80(16) 6 . ?
O1 Rb2 O3 114.5(2) 6 8_556 ?
O1 Rb2 O2 55.21(18) 6 6 ?
O1 Rb2 O9 138.8(2) 6 . ?
O1 Rb2 O9 79.9(2) 6 8_456 ?
O1 Rb2 O11 92.8(2) 6 4_566 ?
O1 Rb2 O8 92.0(2) 6 . ?
O1 Rb2 O8 142.2(2) 6 8_556 ?
O11 Rb2 Mo2 22.62(13) 4_566 4_566 ?
O11 Rb2 Mo1 112.89(14) 4_566 6 ?
O11 Rb2 Mo03 103.29(14) 4_566 8_556 ?
O11 Rb2 Mo03 67.74(15) 4_566 . ?
O11 Rb2 O2 145.66(18) 4_566 6 ?
O11 Rb2 O8 75.1(2) 4_566 . ?
O8 Rb2 Mo2 142.15(17) 8_556 4_566 ?
O8 Rb2 Mo2 68.62(14) . 4_566 ?
O8 Rb2 Mo1 98.70(13) . 6 ?
O8 Rb2 Mo1 123.27(18) 8_556 6 ?
O8 Rb2 Mo03 131.74(14) . 8_556 ?
O8 Rb2 Mo03 25.31(14) 8_556 8_556 ?
O8 Rb2 Mo03 94.77(17) 8_556 . ?
O8 Rb2 Mo03 26.24(13) . . ?
O8 Rb2 O2 88.2(2) 8_556 6 ?
O8 Rb2 O11 119.5(2) 8_556 4_566 ?
O8 Rb2 O8 113.78(15) 8_556 . ?
Mo1 K1 P007 156.28(4) 5_455 3 ?
O7 K1 Mo1 100.39(15) . 5_455 ?
O7 K1 Mo1 100.39(15) 1_455 5_455 ?
O7 K1 P007 102.85(16) . 3 ?
O7 K1 P007 56.45(15) 1_455 3 ?
O7 K1 O7 159.2(3) . 1_455 ?
O5 K1 Mo1 140.58(15) . 5_455 ?
O5 K1 Mo1 140.58(15) 3 5_455 ?
O5 K1 P007 21.95(15) 3 3 ?
O5 K1 P007 60.85(16) . 3 ?
O5 K1 O7 52.90(19) . . ?
O5 K1 O7 52.90(19) 3 1_455 ?
O5 K1 O7 108.9(2) 3 . ?
O5 K1 O7 108.9(2) . 1_455 ?
O5 K1 O5 78.8(3) 3 . ?
O5 K1 O1 139.6(2) . 5_455 ?
O5 K1 O1 139.6(2) 3 7 ?
O5 K1 O1 125.9(2) 3 5_455 ?
O5 K1 O1 125.9(2) . 7 ?
O5 K1 O12 87.0(2) . . ?
O5 K1 O12 87.0(2) 3 3 ?
O5 K1 O12 80.1(2) . 3 ?
O5 K1 O12 80.1(2) 3 . ?
O5 K1 O11 131.8(2) . 1_455 ?
O5 K1 O11 53.64(19) 3 1_455 ?
O5 K1 O11 53.64(19) . 3_655 ?
O5 K1 O11 131.8(2) 3 3_655 ?
O1 K1 Mo1 29.21(15) 7 5_455 ?
O1 K1 Mo1 29.21(15) 5_455 5_455 ?
O1 K1 P007 160.46(16) 7 3 ?
O1 K1 P007 130.99(16) 5_455 3 ?
O1 K1 O7 75.4(2) 5_455 1_455 ?
O1 K1 O7 124.5(2) 5_455 . ?
O1 K1 O7 75.4(2) 7 . ?
O1 K1 O7 124.5(2) 7 1_455 ?
O1 K1 O1 58.4(3) 7 5_455 ?
O1 K1 O12 125.1(2) 5_455 . ?
O1 K1 O12 125.1(2) 7 3 ?
O1 K1 O12 71.2(2) 5_455 3 ?
O1 K1 O12 71.2(2) 7 . ?
O1 K1 O11 92.4(2) 7 1_455 ?
O1 K1 O11 92.4(2) 5_455 3_655 ?
O1 K1 O11 82.8(2) 7 3_655 ?
O1 K1 O11 82.8(2) 5_455 1_455 ?
O12 K1 Mo1 98.34(16) 3 5_455 ?
O12 K1 Mo1 98.34(16) . 5_455 ?
O12 K1 P007 92.04(17) . 3 ?
O12 K1 P007 72.48(15) 3 3 ?
O12 K1 O7 52.63(14) 3 1_455 ?
O12 K1 O7 123.68(16) . 1_455 ?
O12 K1 O7 123.68(16) 3 . ?
O12 K1 O7 52.63(14) . . ?
O12 K1 O12 163.3(3) 3 . ?
O12 K1 O11 102.28(19) 3 1_455 ?
O12 K1 O11 102.29(19) . 3_655 ?
O12 K1 O11 78.53(19) . 1_455 ?
O12 K1 O11 78.53(19) 3 3_655 ?
O11 K1 Mo1 87.24(14) 3_655 5_455 ?
O11 K1 Mo1 87.24(14) 1_455 5_455 ?
O11 K1 P007 73.94(13) 1_455 3 ?
O11 K1 P007 111.39(15) 3_655 3 ?
O11 K1 O7 131.12(14) 1_455 . ?
O11 K1 O7 50.18(13) 1_455 1_455 ?
O11 K1 O7 50.18(13) 3_655 . ?
O11 K1 O7 131.12(14) 3_655 1_455 ?
O11 K1 O11 174.5(3) 1_455 3_655 ?
O6 P007 K1 83.1(3) . . ?
O6 P007 O4 107.6(3) . . ?
O2 P007 K1 155.4(3) . . ?
O2 P007 O6 112.5(4) . . ?
O2 P007 O4 101.5(4) . . ?
O5 P007 K1 42.2(3) . . ?
O5 P007 O6 110.8(4) . . ?
O5 P007 O2 113.2(4) . . ?
O5 P007 O4 110.8(4) . . ?
O4 P007 K1 91.0(3) . . ?
Mo2 O7 Mo2 154.7(5) . 3_655 ?
Mo2 O7 K1 92.25(3) 3_655 1_655 ?
Mo2 O7 K1 92.28(3) . 1_655 ?
Mo2 O7 K1 92.25(3) . . ?
Mo2 O7 K1 92.28(3) 3_655 . ?
K1 O7 K1 159.2(3) 1_655 . ?
Mo2 O10 Mo03 124.8(3) . . ?
Mo2 O10 Rb1 96.3(2) . 1_655 ?
Mo03 O10 Rb1 130.5(3) . 1_655 ?
Mo03 O6 Mo2 93.4(2) . . ?
P007 O6 Mo2 133.0(4) . . ?
P007 O6 Mo03 131.0(4) . . ?
Mo1 O3 Mo03 123.0(3) . . ?
Mo1 O3 Rb2 131.8(3) . 8_456 ?
Mo03 O3 Rb2 105.0(3) . 8_456 ?
Mo1 O2 Mo03 93.5(2) . 3_655 ?
Mo1 O2 Rb2 89.0(2) . 6_554 ?
Mo03 O2 Rb2 94.8(2) 3_655 6_554 ?
P007 O2 Mo1 126.7(4) . . ?
P007 O2 Mo03 127.2(4) . 3_655 ?
P007 O2 Rb2 115.8(3) . 6_554 ?
Mo03 O9 Rb2 116.7(4) . . ?
Mo03 O9 Rb2 124.7(4) . 8_556 ?
Mo03 O9 K2 116.7(4) . . ?
Rb2 O9 Rb2 115.1(3) . 8_556 ?
Mo2 O5 Rb1 83.2(2) 3_655 2_564 ?
Mo2 O5 K1 100.1(2) 3_655 . ?
K1 O5 Rb1 97.89(19) . 2_564 ?
P007 O5 Mo2 117.2(4) . 3_655 ?
P007 O5 Rb1 134.5(3) . 2_564 ?
P007 O5 K1 115.8(4) . . ?
P007 O4 P007 130.5(6) . 3 ?
Mo1 O1 Rb2 126.0(3) . 6_554 ?
Mo1 O1 K1 99.5(3) . 5_545 ?
K1 O1 Rb2 132.0(3) 5_545 6_554 ?
Mo2 O12 Rb1 129.9(4) . . ?
Mo2 O12 K1 111.8(4) . . ?
K1 O12 Rb1 101.0(2) . . ?
Mo2 O11 Rb1 103.0(3) . 1_655 ?
Mo2 O11 Rb2 112.0(3) . 4_566 ?
Mo2 O11 K1 96.4(3) . 1_655 ?
Rb1 O11 Rb2 136.0(3) 1_655 4_566 ?
Rb1 O11 K1 91.2(2) 1_655 1_655 ?
Rb2 O11 K1 109.9(2) 4_566 1_655 ?
Mo03 O8 Rb1 122.6(4) . . ?
Mo03 O8 Rb2 89.1(3) . . ?
Mo03 O8 Rb2 104.4(3) . 8_456 ?
Rb1 O8 Rb2 122.1(2) . . ?
Rb2 O8 Rb1 116.9(3) 8_456 . ?
Rb2 O8 Rb2 95.6(2) 8_456 . ?
Mo2 K2 K1 49.40(3) 4_566 2_565 ?
Mo1 K2 Mo2 91.94(4) 6 4_566 ?
Mo1 K2 K1 43.30(3) 6 2_565 ?
Mo03 K2 Mo2 124.31(4) 8_556 4_566 ?
Mo03 K2 Mo2 71.99(3) . 4_566 ?
Mo03 K2 Mo1 124.93(4) . 6 ?
Mo03 K2 Mo1 124.14(4) 8_556 6 ?
Mo03 K2 Mo03 107.35(4) . 8_556 ?
Mo03 K2 K1 150.56(4) 8_556 2_565 ?
Mo03 K2 K1 97.56(4) . 2_565 ?
O3 K2 Mo2 102.71(15) 8_556 4_566 ?
O3 K2 Mo1 111.86(15) 8_556 6 ?
O3 K2 Mo03 122.90(15) 8_556 . ?
O3 K2 Mo03 29.25(14) 8_556 8_556 ?
O3 K2 K1 122.20(15) 8_556 2_565 ?
O3 K2 O2 95.44(18) 8_556 6 ?
O3 K2 O9 131.0(2) 8_556 8_456 ?
O3 K2 O11 86.6(2) 8_556 4_566 ?
O3 K2 O8 54.3(2) 8_556 8_556 ?
O2 K2 Mo2 126.77(12) 6 4_566 ?
O2 K2 Mo1 35.28(12) 6 6 ?
O2 K2 Mo03 134.28(12) 6 . ?
O2 K2 Mo03 94.31(12) 6 8_556 ?
O2 K2 K1 78.57(12) 6 2_565 ?
O9 K2 Mo2 125.94(16) 8_456 4_566 ?
O9 K2 Mo2 79.01(16) . 4_566 ?
O9 K2 Mo1 148.40(18) . 6 ?
O9 K2 Mo1 65.73(15) 8_456 6 ?
O9 K2 Mo03 23.54(17) . . ?
O9 K2 Mo03 84.79(17) . 8_556 ?
O9 K2 Mo03 108.23(16) 8_456 8_556 ?
O9 K2 Mo03 81.85(15) 8_456 . ?
O9 K2 K1 90.34(16) 8_456 2_565 ?
O9 K2 K1 116.90(17) . 2_565 ?
O9 K2 O3 99.7(2) . 8_556 ?
O9 K2 O2 52.91(19) 8_456 6 ?
O9 K2 O2 146.1(2) . 6 ?
O9 K2 O9 95.15(18) . 8_456 ?
O9 K2 O11 141.4(2) 8_456 4_566 ?
O9 K2 O11 65.9(2) . 4_566 ?
O9 K2 O8 76.7(2) . 8_556 ?
O9 K2 O8 85.0(2) 8_456 8_556 ?
O1 K2 Mo2 71.77(14) 6 4_566 ?
O1 K2 Mo1 20.20(14) 6 6 ?
O1 K2 Mo03 135.84(16) 6 8_556 ?
O1 K2 Mo03 116.80(16) 6 . ?
O1 K2 K1 23.93(15) 6 2_565 ?
O1 K2 O3 114.5(2) 6 8_556 ?
O1 K2 O2 55.21(18) 6 6 ?
O1 K2 O9 138.8(2) 6 . ?
O1 K2 O9 79.9(2) 6 8_456 ?
O1 K2 O11 92.8(2) 6 4_566 ?
O1 K2 O8 142.2(2) 6 8_556 ?
O11 K2 Mo2 22.62(13) 4_566 4_566 ?
O11 K2 Mo1 112.89(14) 4_566 6 ?
O11 K2 Mo03 103.29(14) 4_566 8_556 ?
O11 K2 Mo03 67.74(15) 4_566 . ?
O11 K2 K1 71.58(14) 4_566 2_565 ?
O11 K2 O2 145.66(18) 4_566 6 ?
O8 K2 Mo2 142.15(17) 8_556 4_566 ?
O8 K2 Mo1 123.27(18) 8_556 6 ?
O8 K2 Mo03 94.77(17) 8_556 . ?
O8 K2 Mo03 25.31(14) 8_556 8_556 ?
O8 K2 K1 166.06(18) 8_556 2_565 ?
O8 K2 O2 88.2(2) 8_556 6 ?
O8 K2 O11 119.5(2) 8_556 4_566 ?

loop_
_geom_bond_atom_site_label_1
_geom_bond_atom_site_label_2
_geom_bond_distance
_geom_bond_site_symmetry_2
_geom_bond_publ_flag
Mo2 Rb1 3.8859(15) 1_655 ?
Mo2 Rb2 4.0985(18) 4_566 ?
Mo2 K1 3.8735(11) 1_655 ?
Mo2 K1 3.8727(12) . ?
Mo2 O7 1.904(2) . ?
Mo2 O10 1.907(6) . ?
Mo2 O6 2.405(7) . ?
Mo2 O5 2.357(7) 3_655 ?
Mo2 O12 1.698(7) . ?
Mo2 O11 1.700(7) . ?
Mo1 Rb2 3.9734(14) 8_556 ?
Mo1 Rb2 3.9734(14) 6_554 ?
Mo1 K1 3.429(3) 5_545 ?
Mo1 O3 1.908(7) 3_655 ?
Mo1 O3 1.908(7) . ?
Mo1 O2 2.295(7) 3_655 ?
Mo1 O2 2.295(7) . ?
Mo1 O1 1.696(7) . ?
Mo1 O1 1.696(7) 3_655 ?
Mo03 Rb2 4.1899(17) 8_556 ?
Mo03 Rb2 3.8270(17) 8_456 ?
Mo03 Rb2 3.8201(17) . ?
Mo03 O10 1.913(6) . ?
Mo03 O6 2.245(7) . ?
Mo03 O3 1.936(7) . ?
Mo03 O2 2.343(6) 3_655 ?
Mo03 O9 1.708(8) . ?
Mo03 O8 1.689(8) . ?
Mo03 K2 3.8201(17) . ?
Rb1 O10 3.182(7) 1_455 ?
Rb1 O10 3.182(7) 4_466 ?
Rb1 O5 3.380(7) 3 ?
Rb1 O5 3.380(7) 2_565 ?
Rb1 O12 3.052(8) 4_566 ?
Rb1 O12 3.052(8) . ?
Rb1 O11 3.134(8) 1_455 ?
Rb1 O11 3.134(8) 4_466 ?
Rb1 O8 3.261(8) . ?
Rb1 O8 3.261(8) 4_566 ?
Rb2 O3 2.837(7) 8_556 ?
Rb2 O2 3.285(6) 6 ?
Rb2 O9 2.975(9) 8_456 ?
Rb2 O9 2.735(8) . ?
Rb2 O1 2.732(7) 6 ?
Rb2 O11 3.146(8) 4_566 ?
Rb2 O8 3.040(8) 8_556 ?
Rb2 O8 3.454(9) . ?
K1 P007 3.599(3) 3 ?
K1 O7 3.2985(16) . ?
K1 O7 3.2985(16) 1_455 ?
K1 O5 2.687(7) . ?
K1 O5 2.687(7) 3 ?
K1 O1 2.712(7) 5_455 ?
K1 O1 2.712(7) 7 ?
K1 O12 2.906(8) 3 ?
K1 O12 2.906(8) . ?
K1 O11 3.297(8) 3_655 ?
K1 O11 3.297(8) 1_455 ?
P007 O6 1.534(7) . ?
P007 O2 1.522(7) . ?
P007 O5 1.495(7) . ?
P007 O4 1.594(4) . ?
O9 K2 2.735(8) . ?

loop_
_geom_torsion_atom_site_label_1
_geom_torsion_atom_site_label_2
_geom_torsion_atom_site_label_3
_geom_torsion_atom_site_label_4
_geom_torsion
_geom_torsion_site_symmetry_1
_geom_torsion_site_symmetry_2
_geom_torsion_site_symmetry_3
_geom_torsion_site_symmetry_4
_geom_torsion_publ_flag
Rb1 Mo2 O12 Rb1 -58.8(5) 1_655 . . . ?
Rb1 Mo2 O12 K1 174.19(11) 1_655 . . . ?
Rb1 Mo2 O11 Rb2 -152.8(5) 1_655 . . 4_566 ?
Rb1 Mo2 O11 K1 92.7(3) 1_655 . . 1_655 ?
Rb2 Mo2 O12 Rb1 -134.5(5) 4_566 . . . ?
Rb2 Mo2 O12 K1 98.5(3) 4_566 . . . ?
Rb2 Mo2 O11 Rb1 152.8(5) 4_566 . . 1_655 ?
Rb2 Mo2 O11 K1 -114.5(4) 4_566 . . 1_655 ?
Rb2 Mo1 O1 Rb2 -176.37(13) 8_556 . . 6_554 ?
Rb2 Mo1 O1 K1 -12.6(5) 8_556 . . 5_545 ?
Rb2 Mo1 O1 K1 163.8(6) 6_554 . . 5_545 ?
Rb2 Mo03 O9 Rb2 103.8(4) 8_456 . . 8_556 ?
Rb2 Mo03 O9 Rb2 -53.8(4) 8_456 . . . ?
Rb2 Mo03 O9 Rb2 -157.6(7) 8_556 . . . ?
Rb2 Mo03 O9 Rb2 157.6(7) . . . 8_556 ?
Rb2 Mo03 O8 Rb1 128.4(5) . . . . ?
Rb2 Mo03 O8 Rb1 -136.0(6) 8_456 . . . ?
Rb2 Mo03 O8 Rb1 150.1(2) 8_556 . . . ?
Rb2 Mo03 O8 Rb2 21.7(4) 8_556 . . . ?
Rb2 Mo03 O8 Rb2 95.6(3) 8_456 . . . ?
Rb2 Mo03 O8 Rb2 -95.6(3) . . . 8_456 ?
Rb2 Mo03 O8 Rb2 -73.9(4) 8_556 . . 8_456 ?
K1 Mo2 O12 Rb1 127.0(6) . . . . ?
K1 Mo2 O12 Rb1 -165.46(13) 1_655 . . . ?
K1 Mo2 O12 K1 67.6(5) 1_655 . . . ?
K1 Mo2 O11 Rb1 -92.7(3) 1_655 . . 1_655 ?
K1 Mo2 O11 Rb1 167.23(7) . . . 1_655 ?
K1 Mo2 O11 Rb2 114.5(4) 1_655 . . 4_566 ?
K1 Mo2 O11 Rb2 14.5(4) . . . 4_566 ?
K1 Mo2 O11 K1 -100.0(2) . . . 1_655 ?
K1 Mo1 O1 Rb2 -163.8(6) 5_545 . . 6_554 ?
K1 P007 O6 Mo2 -48.3(4) . . . . ?
K1 P007 O6 Mo03 155.3(5) . . . . ?
K1 P007 O2 Mo1 157.7(3) . . . . ?
K1 P007 O2 Mo03 26.1(9) . . . 3_655 ?
K1 P007 O2 Rb2 -92.7(6) . . . 6_554 ?
K1 P007 O5 Mo2 117.9(5) . . . 3_655 ?
K1 P007 O5 Rb1 -133.6(6) . . . 2_564 ?
K1 P007 O4 P007 0.000(1) . . . 3 ?
O7 Mo2 O12 Rb1 143.7(4) . . . . ?
O7 Mo2 O12 K1 16.8(4) . . . . ?
O7 Mo2 O11 Rb1 -132.9(2) . . . 1_655 ?
O7 Mo2 O11 Rb2 74.3(3) . . . 4_566 ?
O7 Mo2 O11 K1 -40.2(3) . . . 1_655 ?
O10 Mo2 O12 Rb1 -4.1(5) . . . . ?
O10 Mo2 O12 K1 -131.1(3) . . . . ?
O10 Mo2 O11 Rb1 17.4(3) . . . 1_655 ?
O10 Mo2 O11 Rb2 -135.3(3) . . . 4_566 ?
O10 Mo2 O11 K1 110.2(3) . . . 1_655 ?
O10 Mo03 O9 Rb2 102.9(4) . . . . ?
O10 Mo03 O9 Rb2 -99.5(4) . . . 8_556 ?
O10 Mo03 O9 K2 102.9(4) . . . . ?
O10 Mo03 O8 Rb1 26.5(5) . . . . ?
O10 Mo03 O8 Rb2 -101.9(2) . . . . ?
O10 Mo03 O8 Rb2 162.5(3) . . . 8_456 ?
O6 Mo2 O12 Rb1 63.3(4) . . . . ?
O6 Mo2 O12 K1 -63.7(3) . . . . ?
O6 Mo2 O11 Rb1 -26(2) . . . 1_655 ?
O6 Mo2 O11 Rb2 -178.4(16) . . . 4_566 ?
O6 Mo2 O11 K1 67.1(19) . . . 1_655 ?
O6 Mo03 O9 Rb2 -32.4(10) . . . 8_556 ?
O6 Mo03 O9 Rb2 170.0(5) . . . . ?
O6 Mo03 O9 K2 170.0(5) . . . . ?
O6 Mo03 O8 Rb1 -47.2(4) . . . . ?
O6 Mo03 O8 Rb2 88.9(3) . . . 8_456 ?
O6 Mo03 O8 Rb2 -175.6(2) . . . . ?
O6 P007 O2 Mo1 31.4(6) . . . . ?
O6 P007 O2 Mo03 -100.1(5) . . . 3_655 ?
O6 P007 O2 Rb2 141.0(3) . . . 6_554 ?
O6 P007 O5 Mo2 65.6(5) . . . 3_655 ?
O6 P007 O5 Rb1 174.1(4) . . . 2_564 ?
O6 P007 O5 K1 -52.4(5) . . . . ?
O6 P007 O4 P007 83.1(3) . . . 3 ?
O3 Mo1 O1 Rb2 -62.3(5) 3_655 . . 6_554 ?
O3 Mo1 O1 Rb2 90.9(4) . . . 6_554 ?
O3 Mo1 O1 K1 101.5(3) 3_655 . . 5_545 ?
O3 Mo1 O1 K1 -105.4(3) . . . 5_545 ?
O3 Mo03 O9 Rb2 57.3(5) . . . 8_556 ?
O3 Mo03 O9 Rb2 -100.3(4) . . . . ?
O3 Mo03 O9 K2 -100.3(4) . . . . ?
O3 Mo03 O8 Rb1 -128.7(4) . . . . ?
O3 Mo03 O8 Rb2 7.3(4) . . . 8_456 ?
O3 Mo03 O8 Rb2 102.9(2) . . . . ?
O2 Mo1 O1 Rb2 47.3(15) 3_655 . . 6_554 ?
O2 Mo1 O1 Rb2 9.4(4) . . . 6_554 ?
O2 Mo1 O1 K1 -148.9(11) 3_655 . . 5_545 ?
O2 Mo1 O1 K1 173.1(3) . . . 5_545 ?
O2 Mo03 O9 Rb2 -170.1(4) 3_655 . . . ?
O2 Mo03 O9 Rb2 -12.5(4) 3_655 . . 8_556 ?
O2 Mo03 O9 K2 -170.1(4) 3_655 . . . ?
O2 Mo03 O8 Rb1 -99.5(12) 3_655 . . . ?
O2 Mo03 O8 Rb2 36.6(14) 3_655 . . 8_456 ?
O2 Mo03 O8 Rb2 132.1(11) 3_655 . . . ?
O2 P007 O6 Mo2 112.0(5) . . . . ?
O2 P007 O6 Mo03 -44.5(6) . . . . ?
O2 P007 O5 Mo2 -61.9(5) . . . 3_655 ?
O2 P007 O5 Rb1 46.6(6) . . . 2_564 ?
O2 P007 O5 K1 -179.8(3) . . . . ?
O2 P007 O4 P007 -158.7(3) . . . 3 ?
O9 Mo03 O8 Rb1 129.8(4) . . . . ?
O9 Mo03 O8 Rb2 1.4(3) . . . . ?
O9 Mo03 O8 Rb2 -94.1(4) . . . 8_456 ?
O5 Mo2 O11 Rb1 -55.9(3) 3_655 . . 1_655 ?
O5 Mo2 O11 Rb2 151.3(3) 3_655 . . 4_566 ?
O5 Mo2 O11 K1 36.8(2) 3_655 . . 1_655 ?
O5 P007 O6 Mo2 -15.8(7) . . . . ?
O5 P007 O6 Mo03 -172.3(5) . . . . ?
O5 P007 O2 Mo1 158.0(4) . . . . ?
O5 P007 O2 Mo03 26.4(6) . . . 3_655 ?
O5 P007 O2 Rb2 -92.4(4) . . . 6_554 ?
O5 P007 O4 P007 -38.2(3) . . . 3 ?
O4 P007 O6 Mo2 -137.1(5) . . . . ?
O4 P007 O6 Mo03 66.4(6) . . . . ?
O4 P007 O2 Mo1 -83.3(4) . . . . ?
O4 P007 O2 Mo03 145.2(4) . . . 3_655 ?
O4 P007 O2 Rb2 26.3(3) . . . 6_554 ?
O4 P007 O5 Mo2 -175.1(3) . . . 3_655 ?
O4 P007 O5 Rb1 -66.6(5) . . . 2_564 ?
O4 P007 O5 K1 67.0(4) . . . . ?
O1 Mo1 O1 Rb2 -163.7(6) 3_655 . . 6_554 ?
O1 Mo1 O1 K1 0.001(0) 3_655 . . 5_545 ?
O12 Mo2 O11 Rb1 123.2(3) . . . 1_655 ?
O12 Mo2 O11 Rb2 -29.6(4) . . . 4_566 ?
O12 Mo2 O11 K1 -144.1(3) . . . 1_655 ?
O11 Mo2 O12 Rb1 -111.4(5) . . . . ?
O11 Mo2 O12 K1 121.6(4) . . . . ?
O8 Mo03 O9 Rb2 -2.0(5) . . . . ?
O8 Mo03 O9 Rb2 155.6(4) . . . 8_556 ?
O8 Mo03 O9 K2 -2.0(5) . . . . ?
K2 Mo03 O8 Rb1 128.4(5) . . . . ?
